data_4340468
loop_
_publ_author_name
'Nandi, Goutam'
'Titi, Hatem M.'
'Goldberg, Israel'

_publ_section_title
;
 Pitfalls in Bromination Reactions of Zinc Porphyrins: Two-Sided Ring
 Opening of the Porphyrin Macrocycle.
;
_journal_issue 15
_journal_name_full 'Inorganic chemistry'
_journal_page_first 7894
_journal_paper_doi 10.1021/ic500468r
_journal_volume 53
_journal_year 2014
_chemical_formula_moiety 'C48 H36 N4 Zn'
_chemical_formula_sum 'C48 H36 N4 Zn'
_chemical_formula_weight 734.18
_chemical_name_systematic
; 
 ? 
;
_space_group_IT_number 14
_symmetry_cell_setting monoclinic
_symmetry_space_group_name_Hall '-P 2yn'
_symmetry_space_group_name_H-M 'P 1 21/n 1'
_atom_sites_solution_hydrogens geom
_atom_sites_solution_primary direct
_atom_sites_solution_secondary difmap
_audit_creation_method SHELXL-97
_cell_angle_alpha 90.00
_cell_angle_beta 99.734(2)
_cell_angle_gamma 90.00
_cell_formula_units_Z 2
_cell_length_a 9.5745(5)
_cell_length_b 9.2610(5)
_cell_length_c 21.0029(11)
_cell_measurement_reflns_used 3717
_cell_measurement_temperature 110(2)
_cell_measurement_theta_max 28.34
_cell_measurement_theta_min 1.97
_cell_volume 1835.50(17)
_computing_cell_refinement 'Saint, Bruker-AXS'
_computing_data_collection 'Apex2, Bruker-AXS'
_computing_data_reduction 'Saint, Bruker-AXS'
_computing_structure_refinement 'SHELXL-97 (Sheldrick, 2008)'
_computing_structure_solution 'SHELXTL-2013 (Sheldrick, 2008)'
_diffrn_ambient_temperature 110(2)
_diffrn_detector_area_resol_mean 1.75
_diffrn_measured_fraction_theta_full 0.997
_diffrn_measured_fraction_theta_max 0.997
_diffrn_measurement_device_type 'ApexDuo, Bruker-AXS'
_diffrn_measurement_method '1 deg. \f and \w scans'
_diffrn_radiation_monochromator graphite
_diffrn_radiation_source 'fine-focus sealed tube'
_diffrn_radiation_type MoK\a
_diffrn_radiation_wavelength 0.71073
_diffrn_reflns_av_R_equivalents 0.0372
_diffrn_reflns_av_sigmaI/netI 0.0387
_diffrn_reflns_limit_h_max 12
_diffrn_reflns_limit_h_min -12
_diffrn_reflns_limit_k_max 12
_diffrn_reflns_limit_k_min -10
_diffrn_reflns_limit_l_max 28
_diffrn_reflns_limit_l_min -28
_diffrn_reflns_number 17498
_diffrn_reflns_theta_full 28.34
_diffrn_reflns_theta_max 28.34
_diffrn_reflns_theta_min 1.97
_diffrn_standards_number 0
_exptl_absorpt_coefficient_mu 0.710
_exptl_absorpt_correction_T_max 0.8829
_exptl_absorpt_correction_T_min 0.8425
_exptl_absorpt_correction_type multi-scan
_exptl_absorpt_process_details 'Sadabs, Bruker-AXS'
_exptl_crystal_colour purple
_exptl_crystal_density_diffrn 1.328
_exptl_crystal_density_method 'not measured'
_exptl_crystal_description prism
_exptl_crystal_F_000 764
_exptl_crystal_size_max 0.25
_exptl_crystal_size_mid 0.20
_exptl_crystal_size_min 0.18
_refine_diff_density_max 0.412
_refine_diff_density_min -0.356
_refine_diff_density_rms 0.069
_refine_ls_extinction_method none
_refine_ls_goodness_of_fit_ref 1.020
_refine_ls_hydrogen_treatment constr
_refine_ls_matrix_type full
_refine_ls_number_parameters 243
_refine_ls_number_reflns 4570
_refine_ls_number_restraints 0
_refine_ls_restrained_S_all 1.020
_refine_ls_R_factor_all 0.0506
_refine_ls_R_factor_gt 0.0368
_refine_ls_shift/su_max 0.040
_refine_ls_shift/su_mean 0.001
_refine_ls_structure_factor_coef Fsqd
_refine_ls_weighting_details 'calc w=1/[\s^2^(Fo^2^)+(0.0514P)^2^+0.9366P] where P=(Fo^2^+2Fc^2^)/3'
_refine_ls_weighting_scheme calc
_refine_ls_wR_factor_gt 0.0924
_refine_ls_wR_factor_ref 0.0995
_reflns_number_gt 3717
_reflns_number_total 4570
_reflns_threshold_expression >2sigma(I)
_cod_data_source_file ic500468r_si_001.cif
_cod_data_source_block Compound-1
_cod_depositor_comments 'Adding full bibliography for 4340468--4340471.cif.'
_cod_original_sg_symbol_H-M 'P 21/n'
_cod_database_code 4340468

loop_
_symmetry_equiv_pos_as_xyz
'x, y, z'
'-x+1/2, y+1/2, -z+1/2'
'-x, -y, -z'
'x-1/2, -y-1/2, z-1/2'

loop_
_atom_site_label
_atom_site_type_symbol
_atom_site_fract_x
_atom_site_fract_y
_atom_site_fract_z
_atom_site_U_iso_or_equiv
_atom_site_adp_type
_atom_site_occupancy
_atom_site_symmetry_multiplicity
_atom_site_calc_flag
_atom_site_refinement_flags
Zn Zn 0.0000 0.0000 0.0000 0.01194(9) Uani 1 2 d S
N1 N 0.09461(15) -0.17812(16) 0.04334(7) 0.0132(3) Uani 1 1 d .
N2 N -0.04686(15) 0.06941(16) 0.08634(7) 0.0135(3) Uani 1 1 d .
C1 C 0.16633(18) -0.29917(19) -0.05131(8) 0.0135(3) Uani 1 1 d .
C2 C 0.15805(18) -0.28846(19) 0.01476(8) 0.0135(3) Uani 1 1 d .
C3 C 0.23552(18) -0.4308(2) -0.07280(8) 0.0140(3) Uani 1 1 d .
C4 C 0.11532(18) -0.20911(19) 0.10839(8) 0.0142(3) Uani 1 1 d .
C5 C -0.11473(18) 0.1953(2) 0.09788(8) 0.0145(3) Uani 1 1 d .
C6 C 0.06635(18) -0.12640(19) 0.15605(8) 0.0138(3) Uani 1 1 d .
C7 C 0.22016(19) -0.3902(2) 0.06329(8) 0.0173(4) Uani 1 1 d .
H7 H 0.2700 -0.4759 0.0562 0.021 Uiso 1 1 calc R
C8 C 0.09692(19) -0.18393(19) 0.22373(8) 0.0149(3) Uani 1 1 d .
C9 C -0.0575(2) 0.0870(2) 0.19480(8) 0.0188(4) Uani 1 1 d .
H9 H -0.0465 0.0635 0.2394 0.023 Uiso 1 1 calc R
C10 C 0.19413(19) -0.3409(2) 0.12084(8) 0.0173(4) Uani 1 1 d .
H10 H 0.2227 -0.3851 0.1618 0.021 Uiso 1 1 calc R
C11 C -0.00923(18) 0.00248(19) 0.14522(8) 0.0143(3) Uani 1 1 d .
C12 C -0.1212(2) 0.2059(2) 0.16605(8) 0.0189(4) Uani 1 1 d .
H12 H -0.1626 0.2822 0.1867 0.023 Uiso 1 1 calc R
C13 C 0.35684(19) -0.4198(2) -0.10083(9) 0.0186(4) Uani 1 1 d .
H13 H 0.3970 -0.3275 -0.1057 0.022 Uiso 1 1 calc R
C14 C 0.18007(19) -0.5676(2) -0.06564(8) 0.0174(4) Uani 1 1 d .
H14 H 0.0972 -0.5776 -0.0467 0.021 Uiso 1 1 calc R
C15 C 0.2446(2) -0.6896(2) -0.08591(9) 0.0203(4) Uani 1 1 d .
H15 H 0.2061 -0.7822 -0.0801 0.024 Uiso 1 1 calc R
C16 C 0.1526(2) -0.2919(2) 0.35072(8) 0.0202(4) Uani 1 1 d .
C17 C 0.4196(2) -0.5417(2) -0.12164(9) 0.0214(4) Uani 1 1 d .
H17 H 0.5017 -0.5315 -0.1411 0.026 Uiso 1 1 calc R
C18 C 0.2221(2) -0.1497(2) 0.26473(9) 0.0200(4) Uani 1 1 d .
H18 H 0.2899 -0.0891 0.2499 0.024 Uiso 1 1 calc R
C19 C 0.2489(2) -0.2038(2) 0.32777(8) 0.0218(4) Uani 1 1 d .
H19 H 0.3350 -0.1795 0.3552 0.026 Uiso 1 1 calc R
C20 C 0.0004(2) -0.2733(2) 0.24661(9) 0.0210(4) Uani 1 1 d .
H20 H -0.0857 -0.2979 0.2191 0.025 Uiso 1 1 calc R
C21 C 0.3651(2) -0.6781(2) -0.11464(9) 0.0216(4) Uani 1 1 d .
C22 C 0.0277(2) -0.3272(2) 0.30906(9) 0.0226(4) Uani 1 1 d .
H22 H -0.0395 -0.3889 0.3237 0.027 Uiso 1 1 calc R
C23 C 0.1812(2) -0.3491(3) 0.41915(9) 0.0299(5) Uani 1 1 d .
H23A H 0.2035 -0.4523 0.4185 0.045 Uiso 1 1 calc R
H23B H 0.0970 -0.3350 0.4393 0.045 Uiso 1 1 calc R
H23C H 0.2615 -0.2971 0.4440 0.045 Uiso 1 1 calc R
C24 C 0.4322(3) -0.8113(3) -0.13753(12) 0.0369(6) Uani 1 1 d .
H24A H 0.4709 -0.7885 -0.1767 0.055 Uiso 1 1 calc R
H24B H 0.3606 -0.8874 -0.1471 0.055 Uiso 1 1 calc R
H24C H 0.5087 -0.8446 -0.1037 0.055 Uiso 1 1 calc R

loop_
_atom_site_aniso_label
_atom_site_aniso_U_11
_atom_site_aniso_U_22
_atom_site_aniso_U_33
_atom_site_aniso_U_23
_atom_site_aniso_U_13
_atom_site_aniso_U_12
Zn 0.01579(15) 0.00919(15) 0.01122(13) 0.00008(10) 0.00340(10) 0.00142(11)
N1 0.0166(7) 0.0103(7) 0.0129(6) -0.0003(5) 0.0036(5) 0.0004(6)
N2 0.0162(7) 0.0117(8) 0.0129(6) 0.0005(6) 0.0033(5) 0.0029(6)
C1 0.0134(8) 0.0114(8) 0.0156(8) -0.0021(7) 0.0024(6) 0.0010(7)
C2 0.0133(8) 0.0116(9) 0.0157(8) -0.0010(6) 0.0027(6) 0.0008(7)
C3 0.0154(8) 0.0139(9) 0.0120(7) -0.0014(6) 0.0007(6) 0.0035(7)
C4 0.0163(8) 0.0124(9) 0.0139(7) 0.0005(6) 0.0025(6) 0.0001(7)
C5 0.0155(8) 0.0140(9) 0.0142(7) -0.0016(7) 0.0032(6) 0.0003(7)
C6 0.0162(8) 0.0132(9) 0.0122(7) 0.0006(6) 0.0029(6) -0.0007(7)
C7 0.0201(9) 0.0129(9) 0.0182(8) 0.0002(7) 0.0013(7) 0.0053(7)
C8 0.0199(9) 0.0121(9) 0.0129(7) -0.0008(6) 0.0034(6) 0.0040(7)
C9 0.0255(10) 0.0187(10) 0.0129(8) 0.0006(7) 0.0049(7) 0.0036(8)
C10 0.0223(9) 0.0141(9) 0.0146(8) 0.0020(7) 0.0005(7) 0.0042(7)
C11 0.0169(8) 0.0128(9) 0.0138(7) -0.0007(7) 0.0043(6) -0.0008(7)
C12 0.0248(9) 0.0179(10) 0.0155(8) -0.0014(7) 0.0074(7) 0.0055(8)
C13 0.0186(9) 0.0180(10) 0.0193(8) -0.0009(7) 0.0038(7) 0.0017(8)
C14 0.0178(9) 0.0162(10) 0.0180(8) -0.0006(7) 0.0028(7) 0.0012(7)
C15 0.0246(10) 0.0147(9) 0.0196(8) -0.0025(7) -0.0018(7) 0.0011(8)
C16 0.0296(10) 0.0172(10) 0.0135(8) -0.0002(7) 0.0032(7) 0.0109(8)
C17 0.0178(9) 0.0270(11) 0.0197(8) -0.0025(8) 0.0046(7) 0.0057(8)
C18 0.0203(9) 0.0228(10) 0.0169(8) -0.0007(7) 0.0034(7) -0.0010(8)
C19 0.0232(9) 0.0258(11) 0.0148(8) -0.0021(7) -0.0008(7) 0.0052(8)
C20 0.0230(9) 0.0221(10) 0.0173(8) 0.0011(7) 0.0012(7) -0.0042(8)
C21 0.0226(10) 0.0191(10) 0.0215(9) -0.0063(8) -0.0007(7) 0.0079(8)
C22 0.0296(10) 0.0186(10) 0.0201(9) 0.0058(7) 0.0061(8) -0.0014(8)
C23 0.0389(12) 0.0325(13) 0.0177(9) 0.0063(8) 0.0035(8) 0.0120(10)
C24 0.0379(13) 0.0277(13) 0.0456(13) -0.0133(11) 0.0083(10) 0.0109(10)

loop_
_atom_type_symbol
_atom_type_description
_atom_type_scat_dispersion_real
_atom_type_scat_dispersion_imag
_atom_type_scat_source
C C 0.0033 0.0016 'International Tables Vol C Tables 4.2.6.8 and 6.1.1.4'
H H 0.0000 0.0000 'International Tables Vol C Tables 4.2.6.8 and 6.1.1.4'
N N 0.0061 0.0033 'International Tables Vol C Tables 4.2.6.8 and 6.1.1.4'
Zn Zn 0.2839 1.4301 'International Tables Vol C Tables 4.2.6.8 and 6.1.1.4'

loop_
_geom_angle_atom_site_label_1
_geom_angle_atom_site_label_2
_geom_angle_atom_site_label_3
_geom_angle
_geom_angle_site_symmetry_1
_geom_angle_site_symmetry_3
N1 Zn N1 180.0 3 .
N1 Zn N2 89.65(6) 3 .
N1 Zn N2 90.35(6) . .
N1 Zn N2 90.35(6) 3 3
N1 Zn N2 89.66(6) . 3
N2 Zn N2 180.0 . 3
C2 N1 C4 106.12(14) . .
C2 N1 Zn 127.30(11) . .
C4 N1 Zn 126.49(12) . .
C11 N2 C5 106.44(14) . .
C11 N2 Zn 126.33(12) . .
C5 N2 Zn 127.14(11) . .
C5 C1 C2 124.62(16) 3 .
C5 C1 C3 118.15(15) 3 .
C2 C1 C3 117.23(15) . .
N1 C2 C1 125.79(16) . .
N1 C2 C7 109.67(15) . .
C1 C2 C7 124.50(16) . .
C13 C3 C14 118.25(17) . .
C13 C3 C1 120.83(17) . .
C14 C3 C1 120.91(15) . .
N1 C4 C6 125.79(16) . .
N1 C4 C10 109.93(15) . .
C6 C4 C10 124.28(15) . .
N2 C5 C1 125.46(15) . 3
N2 C5 C12 109.43(15) . .
C1 C5 C12 125.10(16) 3 .
C11 C6 C4 125.31(16) . .
C11 C6 C8 118.13(15) . .
C4 C6 C8 116.56(15) . .
C10 C7 C2 107.12(16) . .
C20 C8 C18 118.53(16) . .
C20 C8 C6 120.40(16) . .
C18 C8 C6 121.06(16) . .
C12 C9 C11 107.20(15) . .
C7 C10 C4 107.15(15) . .
N2 C11 C6 125.59(15) . .
N2 C11 C9 109.75(15) . .
C6 C11 C9 124.64(16) . .
C9 C12 C5 107.16(16) . .
C17 C13 C3 120.78(18) . .
C15 C14 C3 120.66(17) . .
C14 C15 C21 120.96(18) . .
C19 C16 C22 118.19(16) . .
C19 C16 C23 121.06(18) . .
C22 C16 C23 120.75(18) . .
C21 C17 C13 121.30(18) . .
C8 C18 C19 120.39(18) . .
C16 C19 C18 121.15(18) . .
C8 C20 C22 120.86(17) . .
C17 C21 C15 118.04(17) . .
C17 C21 C24 121.66(19) . .
C15 C21 C24 120.30(19) . .
C20 C22 C16 120.87(18) . .

loop_
_geom_bond_atom_site_label_1
_geom_bond_atom_site_label_2
_geom_bond_distance
_geom_bond_site_symmetry_2
Zn N1 2.0227(15) 3
Zn N1 2.0227(15) .
Zn N2 2.0440(14) .
Zn N2 2.0440(14) 3
N1 C2 1.377(2) .
N1 C4 1.377(2) .
N2 C11 1.376(2) .
N2 C5 1.376(2) .
C1 C5 1.401(2) 3
C1 C2 1.407(2) .
C1 C3 1.493(2) .
C2 C7 1.441(2) .
C3 C13 1.392(2) .
C3 C14 1.391(3) .
C4 C6 1.403(2) .
C4 C10 1.435(2) .
C5 C1 1.401(2) 3
C5 C12 1.447(2) .
C6 C11 1.394(2) .
C6 C8 1.500(2) .
C7 C10 1.354(2) .
C8 C20 1.386(3) .
C8 C18 1.389(2) .
C9 C12 1.351(3) .
C9 C11 1.440(2) .
C13 C17 1.384(3) .
C14 C15 1.389(3) .
C15 C21 1.394(3) .
C16 C19 1.377(3) .
C16 C22 1.396(3) .
C16 C23 1.513(2) .
C17 C21 1.384(3) .
C18 C19 1.399(2) .
C20 C22 1.387(2) .
C21 C24 1.506(3) .
